data_4117536
loop_
_publ_author_name
'Tao Wu'
'Xianhui Bu'
'Puhong Liao'
'Le Wang'
'Shou-Tian Zheng'
'Richard Ma'
'Pingyun Feng'

_publ_section_title
;
 Superbase Route to Supertetrahedral Chalcogenide Clusters
;
_journal_name_full 'Journal of the American Chemical Society'
_journal_page_first 3619
_journal_page_last 3622
_journal_paper_doi 10.1021/ja210039u
_journal_volume 134
_journal_year 2012
_chemical_formula_moiety 'C H In10 N O9.09 S16'
_chemical_formula_sum 'C H In10 N O9.09 S16'
_chemical_formula_weight 1833.64
_chemical_name_systematic
; 
 ? 
;
_space_group_IT_number 14
_symmetry_cell_setting monoclinic
_symmetry_space_group_name_Hall '-P 2yn'
_symmetry_space_group_name_H-M 'P 1 21/n 1'
_atom_sites_solution_hydrogens geom
_atom_sites_solution_primary direct
_atom_sites_solution_secondary difmap
_audit_creation_method SHELXL-97
_cell_angle_alpha 90.00
_cell_angle_beta 110.8520(10)
_cell_angle_gamma 90.00
_cell_formula_units_Z 11
_cell_length_a 15.2866(4)
_cell_length_b 30.0105(7)
_cell_length_c 20.3917(4)
_cell_measurement_temperature 293(2)
_cell_volume 8742.2(4)
_computing_cell_refinement 'Bruker SAINT'
_computing_data_collection 'Bruker SMART'
_computing_data_reduction 'Bruker SAINT'
_computing_molecular_graphics XP
_computing_publication_material XCIF
_computing_structure_refinement 'SHELXL-97 (Sheldrick, 2008)'
_computing_structure_solution 'SHELXS-97 (Sheldrick, 2008)'
_diffrn_ambient_temperature 293(2)
_diffrn_measured_fraction_theta_full 0.992
_diffrn_measured_fraction_theta_max 0.992
_diffrn_measurement_device_type 'Bruker Smart Apex CCD'
_diffrn_measurement_method 'Omega Scan'
_diffrn_radiation_monochromator graphite
_diffrn_radiation_source 'fine-focus sealed tube'
_diffrn_radiation_type MoK\a
_diffrn_radiation_wavelength 0.71073
_diffrn_reflns_av_R_equivalents 0.0399
_diffrn_reflns_av_sigmaI/netI 0.0468
_diffrn_reflns_limit_h_max 16
_diffrn_reflns_limit_h_min -11
_diffrn_reflns_limit_k_max 32
_diffrn_reflns_limit_k_min -26
_diffrn_reflns_limit_l_max 21
_diffrn_reflns_limit_l_min -21
_diffrn_reflns_number 37624
_diffrn_reflns_theta_full 22.50
_diffrn_reflns_theta_max 22.50
_diffrn_reflns_theta_min 1.73
_exptl_absorpt_coefficient_mu 8.196
_exptl_absorpt_correction_type multi-scan
_exptl_crystal_colour colorless
_exptl_crystal_density_diffrn 3.831
_exptl_crystal_description plate
_exptl_crystal_F_000 9160
_exptl_crystal_size_max 0.15
_exptl_crystal_size_mid 0.14
_exptl_crystal_size_min 0.08
_refine_diff_density_max 1.717
_refine_diff_density_min -1.096
_refine_diff_density_rms 0.198
_refine_ls_extinction_coef none
_refine_ls_extinction_method none
_refine_ls_goodness_of_fit_ref 1.080
_refine_ls_hydrogen_treatment mixed
_refine_ls_matrix_type full
_refine_ls_number_parameters 568
_refine_ls_number_reflns 11342
_refine_ls_number_restraints 22
_refine_ls_restrained_S_all 1.080
_refine_ls_R_factor_all 0.1231
_refine_ls_R_factor_gt 0.0828
_refine_ls_shift/su_max 0.736
_refine_ls_shift/su_mean 0.031
_refine_ls_structure_factor_coef Fsqd
_refine_ls_weighting_details 'calc w=1/[\s^2^(Fo^2^)+(0.1194P)^2^+158.2617P] where P=(Fo^2^+2Fc^2^)/3'
_refine_ls_weighting_scheme calc
_refine_ls_wR_factor_gt 0.2398
_refine_ls_wR_factor_ref 0.2746
_reflns_number_gt 7475
_reflns_number_total 11342
_reflns_threshold_expression >2sigma(I)
_cod_data_source_file ja210039u_si_002_3.cif
_cod_data_source_block ISC-3
_cod_original_cell_volume 8742.1(4)
_cod_database_code 4117536

loop_
_symmetry_equiv_pos_as_xyz
'x, y, z'
'-x+1/2, y+1/2, -z+1/2'
'-x, -y, -z'
'x-1/2, -y-1/2, z-1/2'

loop_
_atom_site_label
_atom_site_type_symbol
_atom_site_fract_x
_atom_site_fract_y
_atom_site_fract_z
_atom_site_U_iso_or_equiv
_atom_site_adp_type
_atom_site_occupancy
_atom_site_symmetry_multiplicity
_atom_site_calc_flag
_atom_site_refinement_flags
C66 C 0.019(5) 0.664(3) 0.385(4) 0.36(4) Uiso 1 1 d .
C65 C 0.608(4) 0.500(2) 0.108(3) 0.29(3) Uiso 1 1 d .
C64 C 0.069(4) 0.643(2) 0.299(3) 0.26(3) Uiso 1 1 d .
C63 C 0.509(6) 0.886(3) 0.128(5) 0.41(5) Uiso 1 1 d .
C62 C 0.435(3) 0.4679(15) 1.021(2) 0.196(17) Uiso 1 1 d .
C61 C 0.5000 0.5000 1.0000 0.161(18) Uiso 1 2 d S
In1 In 0.25909(13) 0.75808(6) 0.26317(8) 0.0899(5) Uani 1 1 d D
In2 In 0.20698(10) 0.66143(4) 0.13793(6) 0.0626(4) Uani 1 1 d .
In3 In 0.39967(11) 0.65509(5) 0.33445(7) 0.0790(5) Uani 1 1 d .
In4 In 0.44553(11) 0.73675(5) 0.18959(8) 0.0731(4) Uani 1 1 d .
In5 In 0.18897(12) 0.56176(5) 0.02026(8) 0.0832(5) Uani 1 1 d .
In6 In 0.36349(11) 0.54955(5) 0.20115(7) 0.0726(4) Uani 1 1 d .
In7 In 0.40385(11) 0.63254(5) 0.05318(7) 0.0712(4) Uani 1 1 d .
In8 In 0.54692(14) 0.55256(7) 0.38400(9) 0.1056(7) Uani 1 1 d .
In9 In 0.60100(11) 0.62388(5) 0.25191(8) 0.0804(5) Uani 1 1 d .
In10 In 0.62538(14) 0.70155(7) 0.11484(11) 0.1031(6) Uani 1 1 d .
S1 S 0.1294(4) 0.72224(19) 0.1720(3) 0.0781(15) Uani 1 1 d .
S2 S 0.3214(5) 0.7152(3) 0.3696(3) 0.105(2) Uani 1 1 d .
S3 S 0.3715(5) 0.79768(19) 0.2266(4) 0.099(2) Uani 1 1 d .
S4 S 0.0942(4) 0.61903(18) 0.0465(3) 0.0809(16) Uani 1 1 d .
S5 S 0.2823(3) 0.61085(16) 0.2395(2) 0.0647(13) Uani 1 1 d .
S6 S 0.3253(3) 0.69444(15) 0.0934(2) 0.0588(12) Uani 1 1 d .
S7 S 0.4744(5) 0.6081(3) 0.4343(3) 0.109(2) Uani 1 1 d .
S8 S 0.5210(4) 0.68571(18) 0.2906(3) 0.0725(14) Uani 1 1 d .
S9 S 0.5656(6) 0.7673(2) 0.1532(4) 0.112(2) Uani 1 1 d .
S10 S 0.2529(4) 0.50582(17) 0.1104(3) 0.0857(17) Uani 1 1 d .
S11 S 0.2920(5) 0.5894(2) -0.0384(3) 0.0888(18) Uani 1 1 d .
S12 S 0.4427(5) 0.5024(2) 0.3001(3) 0.106(2) Uani 1 1 d .
S13 S 0.4810(4) 0.58195(17) 0.1552(3) 0.0688(13) Uani 1 1 d .
S14 S 0.5161(5) 0.6661(2) 0.0101(4) 0.104(2) Uani 1 1 d .
S15 S 0.6774(5) 0.5762(3) 0.3510(4) 0.108(2) Uani 1 1 d .
S16 S 0.7155(5) 0.6518(3) 0.2069(5) 0.123(3) Uani 1 1 d .
N11 N 0.183(3) 0.8186(12) 0.2770(17) 0.309(12) Uani 1 1 d D
N12 N 0.077(3) 0.8582(12) 0.308(2) 0.309(12) Uani 1 1 d D
C11 C 0.160(4) 0.8500(16) 0.218(3) 0.309(12) Uani 1 1 d D
H11A H 0.2089 0.8722 0.2320 0.370 Uiso 1 1 calc R
H11B H 0.1692 0.8333 0.1801 0.370 Uiso 1 1 calc R
C12 C 0.075(4) 0.8751(16) 0.184(2) 0.309(12) Uani 1 1 d D
H12A H 0.0255 0.8570 0.1517 0.370 Uiso 1 1 calc R
H12B H 0.0852 0.9014 0.1602 0.370 Uiso 1 1 calc R
C13 C 0.056(5) 0.8861(16) 0.248(3) 0.309(12) Uani 1 1 d D
H13A H 0.0874 0.9142 0.2642 0.370 Uiso 1 1 calc R
H13B H -0.0107 0.8923 0.2325 0.370 Uiso 1 1 calc R
C14 C 0.000(4) 0.8373(13) 0.324(3) 0.309(12) Uani 1 1 d D
H14A H -0.0559 0.8412 0.2831 0.370 Uiso 1 1 calc R
H14B H -0.0084 0.8544 0.3617 0.370 Uiso 1 1 calc R
C15 C 0.005(4) 0.7893(14) 0.345(3) 0.309(12) Uani 1 1 d D
H15A H -0.0462 0.7720 0.3128 0.370 Uiso 1 1 calc R
H15B H 0.0079 0.7853 0.3925 0.370 Uiso 1 1 calc R
C16 C 0.099(4) 0.7787(14) 0.336(3) 0.309(12) Uani 1 1 d D
H16A H 0.1465 0.7720 0.3811 0.370 Uiso 1 1 calc R
H16B H 0.0923 0.7534 0.3050 0.370 Uiso 1 1 calc R
C17 C 0.123(3) 0.8197(12) 0.3053(17) 0.309(12) Uani 1 1 d D
N21 N 0.6237(19) 0.5160(10) 0.4816(12) 0.131(9) Uani 1 1 d .
N22 N 0.7219(15) 0.4625(10) 0.5466(12) 0.128(9) Uani 1 1 d .
C21 C 0.633(2) 0.5382(11) 0.5525(13) 0.147(13) Uani 1 1 d .
H21A H 0.6225 0.5700 0.5458 0.176 Uiso 1 1 calc R
H21B H 0.5856 0.5261 0.5691 0.176 Uiso 1 1 calc R
C22 C 0.732(2) 0.5295(13) 0.6085(14) 0.154(14) Uani 1 1 d .
H22A H 0.7363 0.5415 0.6536 0.185 Uiso 1 1 calc R
H22B H 0.7799 0.5435 0.5943 0.185 Uiso 1 1 calc R
C23 C 0.746(2) 0.4786(14) 0.6133(14) 0.150(14) Uani 1 1 d .
H23A H 0.8110 0.4715 0.6401 0.180 Uiso 1 1 calc R
H23B H 0.7072 0.4653 0.6365 0.180 Uiso 1 1 calc R
C24 C 0.754(3) 0.4186(13) 0.535(3) 0.20(2) Uani 1 1 d .
H24A H 0.7231 0.3958 0.5530 0.235 Uiso 1 1 calc R
H24B H 0.8209 0.4160 0.5594 0.235 Uiso 1 1 calc R
C25 C 0.727(9) 0.413(3) 0.448(3) 0.79(17) Uani 1 1 d .
H25A H 0.7812 0.4157 0.4347 0.954 Uiso 1 1 calc R
H25B H 0.6967 0.3842 0.4314 0.954 Uiso 1 1 calc R
C26 C 0.659(3) 0.4514(13) 0.4211(16) 0.22(2) Uani 1 1 d .
H26A H 0.5956 0.4402 0.3980 0.259 Uiso 1 1 calc R
H26B H 0.6759 0.4688 0.3875 0.259 Uiso 1 1 calc R
C27 C 0.664(3) 0.4825(13) 0.4887(18) 0.144(13) Uani 1 1 d .
N31 N 0.7426(19) 0.7344(11) 0.0860(16) 0.144(10) Uani 1 1 d .
N32 N 0.858(2) 0.7295(10) 0.0418(13) 0.111(7) Uani 1 1 d .
C31 C 0.771(4) 0.7815(11) 0.107(2) 0.20(2) Uani 1 1 d .
H31A H 0.7266 0.8017 0.0752 0.234 Uiso 1 1 calc R
H31B H 0.7710 0.7868 0.1540 0.234 Uiso 1 1 calc R
C32 C 0.866(4) 0.7901(19) 0.106(4) 0.33(5) Uani 1 1 d .
H32A H 0.8688 0.8220 0.0993 0.391 Uiso 1 1 calc R
H32B H 0.9087 0.7838 0.1528 0.391 Uiso 1 1 calc R
C33 C 0.900(2) 0.7729(13) 0.0657(16) 0.128(11) Uani 1 1 d .
H33A H 0.9674 0.7694 0.0898 0.153 Uiso 1 1 calc R
H33B H 0.8907 0.7922 0.0255 0.153 Uiso 1 1 calc R
C34 C 0.900(3) 0.6957(16) 0.015(2) 0.171(15) Uani 1 1 d .
H34A H 0.9560 0.6852 0.0511 0.205 Uiso 1 1 calc R
H34B H 0.9171 0.7077 -0.0232 0.205 Uiso 1 1 calc R
C35 C 0.832(3) 0.6567(15) -0.013(3) 0.185(17) Uani 1 1 d .
H35A H 0.8639 0.6281 -0.0046 0.222 Uiso 1 1 calc R
H35B H 0.7947 0.6598 -0.0624 0.222 Uiso 1 1 calc R
C36 C 0.775(3) 0.6644(12) 0.0346(19) 0.145(12) Uani 1 1 d .
H36A H 0.7091 0.6580 0.0090 0.174 Uiso 1 1 calc R
H36B H 0.7966 0.6448 0.0750 0.174 Uiso 1 1 calc R
C37 C 0.786(3) 0.7113(13) 0.058(2) 0.141(12) Uani 1 1 d .
N41 N 0.0844(14) 0.5203(7) -0.0614(11) 0.103(6) Uani 1 1 d .
N42 N -0.0371(16) 0.5110(8) -0.1658(10) 0.121(8) Uani 1 1 d .
C41 C 0.083(2) 0.4717(8) -0.0503(12) 0.125(11) Uani 1 1 d .
H41A H 0.0401 0.4650 -0.0264 0.150 Uiso 1 1 calc R
H41B H 0.1450 0.4620 -0.0206 0.150 Uiso 1 1 calc R
C42 C 0.054(2) 0.4465(9) -0.1189(14) 0.120(9) Uani 1 1 d .
H42A H 0.0472 0.4151 -0.1107 0.144 Uiso 1 1 calc R
H42B H 0.1005 0.4499 -0.1404 0.144 Uiso 1 1 calc R
C43 C -0.039(2) 0.4651(9) -0.1665(14) 0.118(9) Uani 1 1 d .
H43A H -0.0515 0.4546 -0.2140 0.142 Uiso 1 1 calc R
H43B H -0.0883 0.4546 -0.1513 0.142 Uiso 1 1 calc R
C44 C -0.099(3) 0.5395(10) -0.2172(13) 0.158(15) Uani 1 1 d .
H44A H -0.1626 0.5281 -0.2312 0.189 Uiso 1 1 calc R
H44B H -0.0815 0.5406 -0.2584 0.189 Uiso 1 1 calc R
C45 C -0.095(4) 0.5882(15) -0.185(2) 0.29(4) Uani 1 1 d .
H45A H -0.1021 0.6114 -0.2201 0.343 Uiso 1 1 calc R
H45B H -0.1395 0.5924 -0.1621 0.343 Uiso 1 1 calc R
C46 C 0.005(3) 0.5848(10) -0.1337(16) 0.183(19) Uani 1 1 d .
H46A H 0.0126 0.6028 -0.0925 0.219 Uiso 1 1 calc R
H46B H 0.0483 0.5958 -0.1552 0.219 Uiso 1 1 calc R
C47 C 0.027(2) 0.5366(9) -0.1127(13) 0.119(10) Uani 1 1 d .
N51 N 0.078(3) 0.7457(15) 0.966(2) 0.26(2) Uiso 1 1 d D
N52 N 0.212(2) 0.7625(10) 0.9350(16) 0.163(10) Uiso 1 1 d D
C51 C 0.069(3) 0.7129(15) 0.910(2) 0.207(18) Uiso 1 1 d D
H51A H 0.0517 0.6846 0.9249 0.248 Uiso 1 1 calc R
H51B H 0.0164 0.7221 0.8687 0.248 Uiso 1 1 calc R
C52 C 0.148(3) 0.7054(14) 0.889(2) 0.190(16) Uiso 1 1 d D
H52A H 0.1194 0.6934 0.8417 0.228 Uiso 1 1 calc R
H52B H 0.1791 0.6803 0.9174 0.228 Uiso 1 1 calc R
C53 C 0.225(3) 0.7316(13) 0.884(2) 0.189(16) Uiso 1 1 d D
H53A H 0.2131 0.7447 0.8380 0.227 Uiso 1 1 calc R
H53B H 0.2847 0.7162 0.9005 0.227 Uiso 1 1 calc R
C54 C 0.277(3) 0.8004(14) 0.955(3) 0.23(2) Uiso 1 1 d D
H54A H 0.2783 0.8169 0.9147 0.275 Uiso 1 1 calc R
H54B H 0.3403 0.7908 0.9829 0.275 Uiso 1 1 calc R
C55 C 0.235(4) 0.8273(16) 0.998(3) 0.26(3) Uiso 1 1 d D
H55A H 0.2002 0.8518 0.9700 0.317 Uiso 1 1 calc R
H55B H 0.2853 0.8400 1.0379 0.317 Uiso 1 1 calc R
C56 C 0.170(3) 0.8014(13) 1.026(2) 0.189(16) Uiso 1 1 d D
H56A H 0.2015 0.7895 1.0732 0.227 Uiso 1 1 calc R
H56B H 0.1146 0.8180 1.0242 0.227 Uiso 1 1 calc R
C57 C 0.152(2) 0.7671(11) 0.9692(16) 0.132(10) Uiso 1 1 d D

loop_
_atom_site_aniso_label
_atom_site_aniso_U_11
_atom_site_aniso_U_22
_atom_site_aniso_U_33
_atom_site_aniso_U_23
_atom_site_aniso_U_13
_atom_site_aniso_U_12
In1 0.0980(13) 0.0840(11) 0.0799(10) -0.0242(8) 0.0222(9) 0.0077(9)
In2 0.0649(9) 0.0587(8) 0.0537(7) -0.0016(6) 0.0082(6) 0.0068(7)
In3 0.0856(11) 0.0858(11) 0.0508(8) -0.0016(7) 0.0059(7) -0.0015(8)
In4 0.0778(10) 0.0569(9) 0.0784(9) -0.0037(7) 0.0201(8) -0.0002(7)
In5 0.0889(11) 0.0681(10) 0.0710(9) -0.0177(7) 0.0021(8) 0.0029(8)
In6 0.0798(10) 0.0548(8) 0.0692(9) 0.0073(7) 0.0095(7) 0.0047(7)
In7 0.0800(10) 0.0688(9) 0.0606(8) 0.0006(7) 0.0197(7) 0.0166(8)
In8 0.1083(14) 0.1046(14) 0.0755(11) 0.0315(10) -0.0022(9) 0.0103(11)
In9 0.0684(10) 0.0783(10) 0.0814(10) 0.0097(8) 0.0107(8) 0.0086(8)
In10 0.1005(14) 0.0953(13) 0.1266(15) 0.0127(11) 0.0564(12) 0.0041(10)
S1 0.081(4) 0.084(4) 0.062(3) -0.003(3) 0.017(3) 0.021(3)
S2 0.112(5) 0.125(6) 0.065(3) -0.025(3) 0.013(3) 0.010(4)
S3 0.097(5) 0.063(4) 0.128(5) -0.028(3) 0.030(4) 0.000(3)
S4 0.068(3) 0.072(3) 0.082(3) -0.014(3) 0.001(3) 0.003(3)
S5 0.070(3) 0.059(3) 0.055(3) 0.009(2) 0.009(2) 0.003(2)
S6 0.067(3) 0.051(3) 0.051(2) 0.004(2) 0.011(2) 0.012(2)
S7 0.121(5) 0.133(6) 0.055(3) 0.014(3) 0.009(3) 0.006(4)
S8 0.067(3) 0.070(3) 0.068(3) -0.008(2) 0.008(2) -0.002(3)
S9 0.121(6) 0.084(5) 0.149(6) -0.004(4) 0.069(5) -0.016(4)
S10 0.095(4) 0.052(3) 0.091(4) -0.004(3) 0.010(3) -0.001(3)
S11 0.108(5) 0.089(4) 0.059(3) -0.014(3) 0.016(3) 0.015(3)
S12 0.126(6) 0.073(4) 0.089(4) 0.031(3) 0.001(4) -0.002(4)
S13 0.069(3) 0.061(3) 0.071(3) 0.008(2) 0.017(2) 0.017(2)
S14 0.119(5) 0.112(5) 0.100(4) 0.009(4) 0.061(4) 0.014(4)
S15 0.089(5) 0.114(5) 0.096(4) 0.026(4) 0.002(3) 0.019(4)
S16 0.084(5) 0.136(6) 0.153(7) 0.033(5) 0.047(5) 0.013(4)
N11 0.48(3) 0.191(16) 0.39(3) 0.133(16) 0.31(2) 0.155(18)
N12 0.48(3) 0.191(16) 0.39(3) 0.133(16) 0.31(2) 0.155(18)
C11 0.48(3) 0.191(16) 0.39(3) 0.133(16) 0.31(2) 0.155(18)
C12 0.48(3) 0.191(16) 0.39(3) 0.133(16) 0.31(2) 0.155(18)
C13 0.48(3) 0.191(16) 0.39(3) 0.133(16) 0.31(2) 0.155(18)
C14 0.48(3) 0.191(16) 0.39(3) 0.133(16) 0.31(2) 0.155(18)
C15 0.48(3) 0.191(16) 0.39(3) 0.133(16) 0.31(2) 0.155(18)
C16 0.48(3) 0.191(16) 0.39(3) 0.133(16) 0.31(2) 0.155(18)
C17 0.48(3) 0.191(16) 0.39(3) 0.133(16) 0.31(2) 0.155(18)
N21 0.13(2) 0.15(2) 0.091(16) 0.030(16) 0.007(14) 0.018(18)
N22 0.093(16) 0.17(2) 0.102(17) 0.061(17) 0.012(13) 0.022(16)
C21 0.18(3) 0.15(3) 0.070(17) 0.008(17) -0.005(18) 0.00(2)
C22 0.17(3) 0.19(4) 0.074(17) 0.02(2) 0.011(18) 0.09(3)
C23 0.14(3) 0.23(4) 0.061(17) 0.02(2) 0.013(16) 0.05(3)
C24 0.19(4) 0.14(3) 0.27(6) 0.07(3) 0.10(4) 0.07(3)
C25 1.3(3) 0.51(13) 0.15(4) -0.09(6) -0.26(10) 0.67(19)
C26 0.29(5) 0.18(4) 0.08(2) 0.01(2) -0.06(3) 0.01(4)
C27 0.15(3) 0.13(3) 0.13(3) 0.06(2) 0.03(2) 0.03(2)
N31 0.12(2) 0.14(3) 0.18(3) 0.01(2) 0.08(2) 0.031(19)
N32 0.12(2) 0.106(19) 0.118(17) 0.045(15) 0.060(16) 0.043(17)
C31 0.31(6) 0.09(2) 0.27(5) -0.04(3) 0.20(5) -0.04(3)
C32 0.31(7) 0.25(6) 0.58(13) -0.13(7) 0.35(9) -0.10(5)
C33 0.14(3) 0.14(3) 0.11(2) 0.03(2) 0.06(2) 0.06(3)
C34 0.17(4) 0.17(4) 0.20(4) 0.07(3) 0.10(3) 0.03(3)
C35 0.13(3) 0.17(4) 0.25(5) -0.03(3) 0.06(3) 0.02(3)
C36 0.16(3) 0.13(3) 0.17(3) 0.02(2) 0.08(3) 0.04(2)
C37 0.16(4) 0.11(3) 0.16(3) 0.05(2) 0.06(3) 0.04(3)
N41 0.091(15) 0.100(16) 0.092(14) -0.023(12) 0.004(12) -0.008(12)
N42 0.129(19) 0.104(17) 0.085(14) 0.002(13) -0.016(12) -0.018(14)
C41 0.17(3) 0.073(17) 0.083(16) -0.008(13) -0.014(16) -0.019(17)
C42 0.12(2) 0.11(2) 0.103(19) -0.007(16) 0.013(17) -0.019(18)
C43 0.16(3) 0.083(19) 0.097(19) -0.013(15) 0.028(19) -0.017(18)
C44 0.25(4) 0.11(2) 0.062(15) 0.010(15) -0.014(19) 0.03(2)
C45 0.36(7) 0.19(4) 0.16(4) 0.00(3) -0.10(4) -0.12(5)
C46 0.26(4) 0.09(2) 0.10(2) 0.019(17) -0.06(2) -0.04(2)
C47 0.14(2) 0.10(2) 0.075(16) -0.011(14) -0.014(16) 0.014(18)

loop_
_atom_type_symbol
_atom_type_description
_atom_type_scat_dispersion_real
_atom_type_scat_dispersion_imag
_atom_type_scat_source
C C 0.0033 0.0016 'International Tables Vol C Tables 4.2.6.8 and 6.1.1.4'
H H 0.0000 0.0000 'International Tables Vol C Tables 4.2.6.8 and 6.1.1.4'
N N 0.0061 0.0033 'International Tables Vol C Tables 4.2.6.8 and 6.1.1.4'
S S 0.1246 0.1234 'International Tables Vol C Tables 4.2.6.8 and 6.1.1.4'
In In -0.7276 1.3100 'International Tables Vol C Tables 4.2.6.8 and 6.1.1.4'
O O 0.0106 0.0060 'International Tables Vol C Tables 4.2.6.8 and 6.1.1.4'

loop_
_geom_angle_atom_site_label_1
_geom_angle_atom_site_label_2
_geom_angle_atom_site_label_3
_geom_angle
_geom_angle_site_symmetry_3
C62 C61 C62 179.999(14) 3_667
N11 In1 S2 112.2(9) .
N11 In1 S3 95.8(10) .
S2 In1 S3 116.4(3) .
N11 In1 S1 97.8(10) .
S2 In1 S1 114.0(2) .
S3 In1 S1 117.2(2) .
S4 In2 S1 109.5(2) .
S4 In2 S5 108.26(19) .
S1 In2 S5 110.52(18) .
S4 In2 S6 109.89(19) .
S1 In2 S6 107.37(19) .
S5 In2 S6 111.30(16) .
S7 In3 S2 108.8(2) .
S7 In3 S5 109.8(2) .
S2 In3 S5 109.4(2) .
S7 In3 S8 109.2(2) .
S2 In3 S8 109.9(2) .
S5 In3 S8 109.70(17) .
S9 In4 S3 107.7(2) .
S9 In4 S8 108.1(2) .
S3 In4 S8 109.8(2) .
S9 In4 S6 112.4(2) .
S3 In4 S6 109.5(2) .
S8 In4 S6 109.27(16) .
N41 In5 S10 99.7(6) .
N41 In5 S4 103.5(6) .
S10 In5 S4 115.7(2) .
N41 In5 S11 103.9(6) .
S10 In5 S11 116.8(2) .
S4 In5 S11 114.1(2) .
S10 In6 S12 109.3(2) .
S10 In6 S5 110.58(19) .
S12 In6 S5 109.2(2) .
S10 In6 S13 109.0(2) .
S12 In6 S13 109.2(2) .
S5 In6 S13 109.55(17) .
S14 In7 S11 110.0(2) .
S14 In7 S6 107.2(2) .
S11 In7 S6 111.21(19) .
S14 In7 S13 111.7(2) .
S11 In7 S13 108.2(2) .
S6 In7 S13 108.46(16) .
N21 In8 S12 109.6(8) .
N21 In8 S7 97.9(8) .
S12 In8 S7 116.4(3) .
N21 In8 S15 99.8(8) .
S12 In8 S15 112.8(3) .
S7 In8 S15 117.4(3) .
S16 In9 S15 109.0(3) .
S16 In9 S8 111.6(3) .
S15 In9 S8 108.7(2) .
S16 In9 S13 107.7(3) .
S15 In9 S13 111.3(2) .
S8 In9 S13 108.56(17) .
N31 In10 S16 100.6(7) .
N31 In10 S9 98.7(8) .
S16 In10 S9 115.5(3) .
N31 In10 S14 108.4(8) .
S16 In10 S14 115.8(3) .
S9 In10 S14 114.8(3) .
In2 S1 In1 101.8(2) .
In1 S2 In3 102.1(2) .
In4 S3 In1 100.9(2) .
In2 S4 In5 103.1(2) .
In2 S5 In6 108.81(18) .
In2 S5 In3 108.16(18) .
In6 S5 In3 109.50(19) .
In2 S6 In4 109.93(17) .
In2 S6 In7 108.57(18) .
In4 S6 In7 109.20(18) .
In3 S7 In8 101.3(2) .
In4 S8 In9 109.2(2) .
In4 S8 In3 109.7(2) .
In9 S8 In3 110.4(2) .
In4 S9 In10 101.9(3) .
In6 S10 In5 100.9(2) .
In7 S11 In5 101.9(2) .
In6 S12 In8 103.7(2) .
In6 S13 In9 108.8(2) .
In6 S13 In7 111.02(19) .
In9 S13 In7 110.2(2) .
In7 S14 In10 102.6(2) .
In9 S15 In8 101.9(2) .
In9 S16 In10 102.8(3) .
C17 N11 C11 111(3) .
C17 N11 In1 126(3) .
C11 N11 In1 114(3) .
C17 N12 C13 115(3) .
C17 N12 C14 97(4) .
C13 N12 C14 119(4) .
C12 C11 N11 129(4) .
C11 C12 C13 97(4) .
N12 C13 C12 125(4) .
N12 C14 C15 121(4) .
C14 C15 C16 97(3) .
C17 C16 C15 105(3) .
N11 C17 N12 121(4) .
N11 C17 C16 121(4) .
N12 C17 C16 118(4) .
C27 N21 C21 113(3) .
C27 N21 In8 129(3) .
C21 N21 In8 118(2) .
C27 N22 C23 125(3) .
C27 N22 C24 115(3) .
C23 N22 C24 120(3) .
C22 C21 N21 111(3) .
C21 C22 C23 107(3) .
N22 C23 C22 108(3) .
N22 C24 C25 107(3) .
C26 C25 C24 100(5) .
C25 C26 C27 108(3) .
N21 C27 N22 131(4) .
N21 C27 C26 122(3) .
N22 C27 C26 108(3) .
C37 N31 C31 121(3) .
C37 N31 In10 118(3) .
C31 N31 In10 120(2) .
C37 N32 C34 109(3) .
C37 N32 C33 125(3) .
C34 N32 C33 125(3) .
C32 C31 N31 110(3) .
C33 C32 C31 126(5) .
C32 C33 N32 111(4) .
N32 C34 C35 111(3) .
C34 C35 C36 97(3) .
C37 C36 C35 109(3) .
N31 C37 N32 120(4) .
N31 C37 C36 132(4) .
N32 C37 C36 108(4) .
C47 N41 C41 119(2) .
C47 N41 In5 122(2) .
C41 N41 In5 118.8(15) .
C43 N42 C47 124(2) .
C43 N42 C44 126(2) .
C47 N42 C44 110(2) .
N41 C41 C42 112(2) .
C41 C42 C43 108(2) .
N42 C43 C42 111(2) .
N42 C44 C45 109(2) .
C46 C45 C44 96(4) .
C45 C46 C47 109(3) .
N41 C47 N42 123(3) .
N41 C47 C46 131(3) .
N42 C47 C46 107(2) .
C57 N51 C51 103(4) .
C57 N52 C53 137(3) .
C57 N52 C54 107(3) .
C53 N52 C54 116(3) .
C52 C51 N51 118(4) .
C51 C52 C53 137(4) .
C52 C53 N52 89(3) .
N52 C54 C55 101(4) .
C54 C55 C56 115(4) .
C57 C56 C55 91(3) .
N51 C57 N52 132(4) .
N51 C57 C56 107(3) .
N52 C57 C56 120(3) .

loop_
_geom_bond_atom_site_label_1
_geom_bond_atom_site_label_2
_geom_bond_distance
_geom_bond_site_symmetry_2
C66 C64 2.25(9) .
C62 C61 1.55(5) .
C61 C62 1.55(5) 3_667
In1 N11 2.23(4) .
In1 S2 2.408(7) .
In1 S3 2.416(7) .
In1 S1 2.433(6) .
In2 S4 2.403(5) .
In2 S1 2.410(5) .
In2 S5 2.494(5) .
In2 S6 2.499(5) .
In3 S7 2.405(6) .
In3 S2 2.412(7) .
In3 S5 2.502(5) .
In3 S8 2.503(6) .
In4 S9 2.394(7) .
In4 S3 2.408(6) .
In4 S8 2.496(5) .
In4 S6 2.504(5) .
In5 N41 2.232(18) .
In5 S10 2.424(6) .
In5 S4 2.427(6) .
In5 S11 2.437(7) .
In6 S10 2.403(6) .
In6 S12 2.409(6) .
In6 S5 2.496(5) .
In6 S13 2.500(6) .
In7 S14 2.410(7) .
In7 S11 2.412(6) .
In7 S6 2.503(5) .
In7 S13 2.505(5) .
In8 N21 2.21(2) .
In8 S12 2.406(7) .
In8 S7 2.424(8) .
In8 S15 2.427(8) .
In9 S16 2.399(8) .
In9 S15 2.410(6) .
In9 S8 2.500(6) .
In9 S13 2.503(5) .
In10 N31 2.30(3) .
In10 S16 2.411(8) .
In10 S9 2.419(8) .
In10 S14 2.438(8) .
N11 C17 1.237(19) .
N11 C11 1.474(19) .
N12 C17 1.366(19) .
N12 C13 1.435(19) .
N12 C14 1.46(2) .
C11 C12 1.44(2) .
C12 C13 1.462(19) .
C14 C15 1.496(19) .
C15 C16 1.53(2) .
C16 C17 1.489(19) .
N21 C27 1.16(4) .
N21 C21 1.55(4) .
N22 C27 1.34(3) .
N22 C23 1.37(3) .
N22 C24 1.45(4) .
C21 C22 1.56(4) .
C22 C23 1.54(4) .
C24 C25 1.69(7) .
C25 C26 1.53(6) .
C26 C27 1.64(5) .
N31 C37 1.23(4) .
N31 C31 1.50(4) .
N32 C37 1.38(4) .
N32 C34 1.41(4) .
N32 C33 1.46(4) .
C31 C32 1.48(5) .
C32 C33 1.24(5) .
C34 C35 1.53(5) .
C35 C36 1.54(5) .
C36 C37 1.47(5) .
N41 C47 1.21(3) .
N41 C41 1.48(3) .
N42 C43 1.38(3) .
N42 C47 1.40(3) .
N42 C44 1.42(3) .
C41 C42 1.51(3) .
C42 C43 1.51(4) .
C44 C45 1.59(5) .
C45 C46 1.52(5) .
C46 C47 1.51(4) .
N51 C57 1.280(19) .
N51 C51 1.473(19) .
N52 C57 1.338(18) .
N52 C53 1.461(19) .
N52 C54 1.473(19) .
C51 C52 1.443(19) .
C52 C53 1.449(19) .
C54 C55 1.498(19) .
C55 C56 1.522(19) .
C56 C57 1.510(19) .
